data_2007406
loop_
_publ_author_name
'Chen, Xiao-hua'
'Zhu, Long-gen'
'Duan, Chun-ying'
'Liu, Yong-jiang'
'Kostic, Nenad M.'

_publ_section_title
;
 A Tetranuclear Complex of Palladium(II) with Cysteine
;
_journal_issue 7
_journal_name_full 'Acta Crystallographica Section C'
_journal_page_first 909
_journal_page_last 911
_journal_paper_doi 10.1107/S0108270198001012
_journal_volume 54
_journal_year 1998
_chemical_formula_iupac '[Pd4 (C3 H6 N O2 S)4 Cl4] , 3C2 H6 O S , C4 H10 O'
_chemical_formula_moiety 'C12 H24 Cl4 N4 O8 Pd4 S4 , 3(C2 H6 O S) , C4 H10 O'
_chemical_formula_sum 'C22 H52 Cl4 N4 O12 Pd4 S7'
_chemical_formula_weight 1356.50
_chemical_name_systematic
;
 ?
;
_space_group_IT_number 18
_symmetry_cell_setting orthorhombic
_symmetry_space_group_name_Hall 'P 2 2ab'
_symmetry_space_group_name_H-M 'P 21 21 2'
_audit_creation_method SHELXL
_cell_angle_alpha 90.00
_cell_angle_beta 90.00
_cell_angle_gamma 90.00
_cell_formula_units_Z 2
_cell_length_a 28.048(2)
_cell_length_b 7.9501(14)
_cell_length_c 13.6096(10)
_cell_measurement_reflns_used 14
_cell_measurement_temperature 293(2)
_cell_measurement_theta_max 9.24
_cell_measurement_theta_min 5.23
_cell_volume 3034.7(6)
_computing_cell_refinement XSCANS
_computing_data_collection 'XSCANS (Siemens, 1994)'
_computing_data_reduction 'SHELXTL (Siemens, 1995)'
_computing_molecular_graphics SHELXTL
_computing_publication_material SHELXTL
_computing_structure_refinement SHELXTL
_computing_structure_solution SHELXTL
_diffrn_ambient_temperature 293(2)
_diffrn_measurement_device 'Siemens P4'
_diffrn_measurement_method '2\q/\w scans'
_diffrn_radiation_monochromator graphite
_diffrn_radiation_source 'fine-focus sealed tube'
_diffrn_radiation_type MoK\a
_diffrn_radiation_wavelength 0.71073
_diffrn_reflns_av_R_equivalents 0.0683
_diffrn_reflns_av_sigmaI/netI 0.1508
_diffrn_reflns_limit_h_max 33
_diffrn_reflns_limit_h_min -33
_diffrn_reflns_limit_k_max 9
_diffrn_reflns_limit_k_min 0
_diffrn_reflns_limit_l_max 16
_diffrn_reflns_limit_l_min 0
_diffrn_reflns_number 5972
_diffrn_reflns_theta_max 25.00
_diffrn_reflns_theta_min 2.09
_diffrn_standards_decay_% 3.89
_diffrn_standards_interval_count 97
_diffrn_standards_number 3
_exptl_absorpt_coefficient_mu 1.623
_exptl_absorpt_correction_T_max 0.294
_exptl_absorpt_correction_T_min 0.238
_exptl_absorpt_correction_type 'psi scans (North et al, 1968)'
_exptl_crystal_colour orange
_exptl_crystal_density_diffrn 1.485
_exptl_crystal_density_meas ?
_exptl_crystal_description prism
_exptl_crystal_F_000 1344
_exptl_crystal_size_max 0.30
_exptl_crystal_size_mid 0.30
_exptl_crystal_size_min 0.20
_refine_diff_density_max 0.912
_refine_diff_density_min -0.982
_refine_ls_abs_structure_details 'Flack  (1983) parameter = 0.15(12)'
_refine_ls_goodness_of_fit_all 1.204
_refine_ls_goodness_of_fit_obs 1.466
_refine_ls_hydrogen_treatment H_atoms:_see_text_below
_refine_ls_matrix_type full
_refine_ls_number_parameters 294
_refine_ls_number_reflns 5315
_refine_ls_number_restraints 35
_refine_ls_restrained_S_all 1.566
_refine_ls_restrained_S_obs 1.472
_refine_ls_R_factor_all 0.1136
_refine_ls_R_factor_obs .0668
_refine_ls_shift/esd_max 0.013
_refine_ls_shift/esd_mean 0.006
_refine_ls_structure_factor_coef Fsqd
_refine_ls_weighting_details 'w = 1/[\s^2^(Fo^2^)+(0.0200P)^2^] where P=(Fo^2^+2Fc^2^)/3'
_refine_ls_weighting_scheme calc
_refine_ls_wR_factor_all 0.2384
_refine_ls_wR_factor_obs .1713
_reflns_number_observed 3126
_reflns_number_total 5341
_reflns_observed_criterion >2sigma(I)
_cod_data_source_file bm1182.cif
_cod_data_source_block bm1182
_cod_depositor_comments
;
The following automatic conversions were performed:
'_symmetry_cell_setting' value 'Orthorhombic' changed to 'orthorhombic'
according to '/home/saulius/struct/CIF-dictionaries/cif_core.dic'
dictionary named 'cif_core.dic' version 2.4.1 from 2010-06-29.

Automatic conversion script
Id: cif_fix_enum 1527 2010-12-29 10:47:43Z saulius 

The following automatic conversions were performed:

'_exptl_crystal_density_meas' value 'not_measured' was changed to '?'
- the value is perceived as not measured.

Automatic conversion script
Id: cif_fix_values 3008 2015-01-20 13:52:24Z robertas 

The following automatic conversions were performed:

'_refine_ls_weighting_scheme' value 'calc w =
1/[\s^2^(Fo^2^)+(0.0200P)^2^] where P=(Fo^2^+2Fc^2^)/3' was changed
to 'calc'. New tag '_refine_ls_weighting_details' was created. The
value of the new tag was set to 'w = 1/[\s^2^(Fo^2^)+(0.0200P)^2^]
where P=(Fo^2^+2Fc^2^)/3'.

Automatic conversion script
Id: cif_fix_values 3143 2015-03-26 13:38:13Z robertas 
;
_cod_database_code 2007406

loop_
_symmetry_equiv_pos_as_xyz
'x, y, z'
'-x, -y, z'
'-x+1/2, y+1/2, -z'
'x+1/2, -y+1/2, -z'

loop_
_atom_site_aniso_label
_atom_site_aniso_U_11
_atom_site_aniso_U_22
_atom_site_aniso_U_33
_atom_site_aniso_U_12
_atom_site_aniso_U_13
_atom_site_aniso_U_23
Pd1 .05301(12) .04183(12) .05735(13) .00439(14) .00614(13) -.00524(14)
Pd2 .05422(13) .03901(11) .05577(12) -.00221(14) -.00528(12) .00710(14)
Cl1 .0910(7) .0679(6) .0732(6) -.0008(6) .0106(5) -.0265(5)
Cl2 .0876(7) .0839(7) .0703(6) -.0036(6) .0199(5) .0171(6)
S1 .0552(5) .0392(5) .0667(5) -.0004(4) .0047(4) -.0073(4)
S2 .0573(5) .0350(5) .0737(6) .0073(4) -.0045(4) -.0046(4)
O1 .0579(15) .090(2) .194(3) .0401(15) .032(2) -.018(2)
O2 .068(2) .098(2) .172(3) -.011(2) .013(2) .021(2)
O3 .115(2) .138(3) .139(3) -.001(2) -.032(2) .010(3)
O4 .126(3) .144(3) .159(3) .021(3) -.019(2) -.003(3)
N1 .089(2) .077(2) .057(2) -.008(2) .021(2) .015(2)
N2 .111(2) .047(2) .066(2) -.005(2) -.024(2) .0055(15)
C1 .057(2) .029(2) .088(2) -.0151(15) .007(2) -.003(2)
C2 .083(3) .039(2) .105(3) -.014(2) .010(2) .010(2)
C3 .060(2) .083(3) .098(3) -.019(2) .036(2) .004(3)
C4 .074(2) .068(3) .097(3) .002(2) -.021(2) .005(2)
C5 .082(2) .081(3) .092(3) -.009(2) -.043(2) -.009(3)
C6 .188(5) .143(4) .069(3) -.067(4) -.025(3) -.014(3)
O5 .166(4) .089(3) .058(2) -.005(3) .000 .000
C7 .130(4) .132(4) .115(4) .004(4) -.018(3) .017(4)
C8 .195(6) .189(6) .194(6) .003(5) .010(5) .007(6)
S3 .129(2) .134(2) .168(2) -.005(2) -.1023(14) .004(2)
C10 .044(4) .129(7) .147(8) .016(5) .002(5) .027(8)
C9 .194(11) .140(8) .171(9) -.015(9) -.025(9) -.072(8)
O6 .177(7) .185(8) .214(8) -.024(7) -.018(7) -.040(9)
S4 .0735(13) .138(2) .142(2) .011(2) .0452(13) .017(2)
S5 .159(3) .141(3) .138(2) -.003(2) .003(2) .001(3)
O7 .048(2) .057(2) .053(2) -.004(2) .002(2) .000(2)
C12 .064(4) .065(4) .078(4) -.001(4) .005(4) .003(5)
O8 .154(6) .167(7) .138(6) -.010(6) .031(5) .011(7)
C11 .141(9) .126(9) .166(10) .022(9) .024(7) -.015(10)
C14 .176(11) .221(15) .184(11) -.019(12) -.025(11) .009(14)
C13 .174(10) .174(11) .158(10) .019(10) -.001(8) .003(10)

loop_
_atom_site_label
_atom_site_fract_x
_atom_site_fract_y
_atom_site_fract_z
_atom_site_U_iso_or_equiv
_atom_site_thermal_displace_type
_atom_site_calc_flag
_atom_site_refinement_flags
_atom_site_occupancy
_atom_site_disorder_group
_atom_site_type_symbol
Pd1 .054610(9) .44115(3) .62038(2) .05073(7) Uani d . 1 . Pd
Pd2 -.015042(9) .30333(3) .84788(2) .04967(7) Uani d . 1 . Pd
Cl1 .04370(4) .23907(12) .49729(7) .0773(4) Uani d . 1 . Cl
Cl2 -.07260(4) .34959(14) .96895(7) .0806(4) Uani d . 1 . Cl
S1 .07186(3) .64838(10) .72932(7) .0537(3) Uani d . 1 . S
S2 .04254(3) .23913(10) .73715(7) .0553(3) Uani d . 1 . S
O1 .16188(8) .5990(3) .5387(2) .1141(13) Uani d D 1 . O
O2 .16790(9) .8475(3) .6015(2) .1126(13) Uani d D 1 . O
H2D .19612(9) .8221(3) .6065(2) .169 Uiso calc R 1 . H
O3 .11359(11) .2149(4) 1.0649(2) .1309(15) Uani d D 1 . O
H3A .08518(11) .2390(4) 1.0633(2) .196 Uiso calc R 1 . H
O4 .16228(10) .1027(5) .9414(3) .143(2) Uani d D 1 . O
N1 .06839(11) .6219(4) .5106(2) .0744(11) Uani d . 1 . N
H1C .08684(11) .5761(4) .4636(2) .089 Uiso calc R 1 . H
H1D .04074(11) .6539(4) .4827(2) .089 Uiso calc R 1 . H
N2 .03519(11) .2498(3) .9545(2) .0746(11) Uani d . 1 . N
H2B .04357(11) .3463(3) .9845(2) .089 Uiso calc R 1 . H
H2C .02181(11) .1826(3) 1.0000(2) .089 Uiso calc R 1 . H
C1 .06681(11) .8317(3) .6442(2) .0580(11) Uani d . 1 . C
H1A .03372(11) .8554(3) .6289(2) .070 Uiso calc R 1 . H
H1B .08119(11) .9314(3) .6728(2) .070 Uiso calc R 1 . H
C2 .09355(11) .7763(4) .5541(3) .0756(14) Uani d D 1 . C
H2A .09150(11) .8672(4) .5057(3) .091 Uiso calc R 1 . H
C3 .14501(9) .7257(4) .5622(3) .0803(14) Uani d D 1 . C
C4 .09373(13) .2466(5) .8210(3) .0796(15) Uani d . 1 . C
H4A .12069(13) .1886(5) .7919(3) .095 Uiso calc R 1 . H
H4B .10285(13) .3625(5) .8329(3) .095 Uiso calc R 1 . H
C5 .08023(11) .1644(5) .9151(2) .0849(15) Uani d D 1 . C
H5A .07156(11) .0480(5) .8994(2) .102 Uiso calc R 1 . H
C6 .12692(11) .1568(6) .9785(2) .133(2) Uani d D 1 . C
O5 .0000 .0000 1.0940(2) .104(2) Uani d SD 1 . O
C7 .02891(9) -.0781(3) 1.1756(2) .125(2) Uani d D 1 . C
H7A .00347(9) -.0726(3) 1.2238(2) .150 Uiso calc R 1 . H
H7B .04732(9) .0226(3) 1.1889(2) .150 Uiso calc R 1 . H
C8 .06065(12) -.1936(4) 1.2375(2) .192(3) Uani d D 1 . C
H8A .06470(12) -.1459(4) 1.3017(2) .289 Uiso calc R 1 . H
H8B .09120(12) -.2050(4) 1.2064(2) .289 Uiso calc R 1 . H
H8C .04594(12) -.3022(4) 1.2431(2) .289 Uiso calc R 1 . H
S3 .23799(6) .6374(2) .8840(2) .1434(11) Uani d PD .50 . S
C10 .20028(7) .5145(2) .8435(3) .107(4) Uani d PD .50 . C
H10A .19920(7) .4158(2) .8841(3) .160 Uiso calc PR .50 . H
H10B .20856(7) .4831(2) .7775(3) .160 Uiso calc PR .50 . H
H10C .16960(7) .5681(2) .8436(3) .160 Uiso calc PR .50 . H
C9 .23612(13) .7869(2) .8137(2) .168(5) Uani d PD .50 . C
H9A .25886(13) .8701(2) .8341(2) .252 Uiso calc PR .50 . H
H9B .20470(13) .8347(2) .8145(2) .252 Uiso calc PR .50 . H
H9C .24364(13) .7498(2) .7484(2) .252 Uiso calc PR .50 . H
O6 .27960(7) .5638(4) .8906(4) .192(4) Uani d PD .50 . O
S4 .28494(5) .6677(3) .57352(12) .1180(11) Uani d PD .50 . S
S5 .14506(6) -.2957(2) 1.2616(2) .1459(14) Uani d PD .50 . S
O7 .25841(8) .7733(3) .6281(2) .0523(13) Uani d PD .50 . O
C12 .33827(6) .7083(7) .5939(2) .069(2) Uani d PD .50 . C
H12A .34547(6) .6851(7) .6615(2) .103 Uiso calc PR .50 . H
H12B .34421(6) .8250(7) .5804(2) .103 Uiso calc PR .50 . H
H12C .35806(6) .6400(7) .5524(2) .103 Uiso calc PR .50 . H
O8 .11374(9) -.2978(5) 1.3349(2) .153(4) Uani d PD .50 . O
C11 .27996(10) .7120(9) .46314(12) .144(5) Uani d PD .50 . C
H11A .24780(10) .6913(9) .44221(12) .217 Uiso calc PR .50 . H
H11B .30142(10) .6437(9) .42540(12) .217 Uiso calc PR .50 . H
H11C .28756(10) .8286(9) .45341(12) .217 Uiso calc PR .50 . H
C14 .17463(11) -.4565(2) 1.2580(5) .194(7) Uani d PD .50 . C
H14A .15397(11) -.5511(2) 1.2477(5) .291 Uiso calc PR .50 . H
H14B .19137(11) -.4701(2) 1.3190(5) .291 Uiso calc PR .50 . H
H14C .19717(11) -.4494(2) 1.2051(5) .291 Uiso calc PR .50 . H
C13 .18195(9) -.1546(2) 1.2785(5) .169(6) Uani d PD .50 . C
H13A .16590(9) -.0481(2) 1.2816(5) .253 Uiso calc PR .50 . H
H13B .20438(9) -.1536(2) 1.2252(5) .253 Uiso calc PR .50 . H
H13C .19852(9) -.1744(2) 1.3391(5) .253 Uiso calc PR .50 . H

loop_
_atom_type_symbol
_atom_type_description
_atom_type_scat_dispersion_real
_atom_type_scat_dispersion_imag
_atom_type_scat_source
C C 0.0033 0.0016 'International Tables Vol C Tables 4.2.6.8 and 6.1.1.4'
H H 0.0000 0.0000 'International Tables Vol C Tables 4.2.6.8 and 6.1.1.4'
N N 0.0061 0.0033 'International Tables Vol C Tables 4.2.6.8 and 6.1.1.4'
O O 0.0106 0.0060 'International Tables Vol C Tables 4.2.6.8 and 6.1.1.4'
S S 0.1246 0.1234 'International Tables Vol C Tables 4.2.6.8 and 6.1.1.4'
Cl Cl 0.1484 0.1585 'International Tables Vol C Tables 4.2.6.8 and 6.1.1.4'
Pd Pd -0.9988 1.0072 'International Tables Vol C Tables 4.2.6.8 and 6.1.1.4'

loop_
_geom_angle_atom_site_label_1
_geom_angle_atom_site_label_2
_geom_angle_atom_site_label_3
_geom_angle_site_symmetry_1
_geom_angle_site_symmetry_3
_geom_angle
_geom_angle_publ_flag
N1 Pd1 S1 . . 85.92(8) yes
N1 Pd1 S2 . . 177.54(9) yes
S1 Pd1 S2 . . 95.02(3) yes
N1 Pd1 Cl1 . . 89.14(8) yes
S1 Pd1 Cl1 . . 173.66(4) yes
S2 Pd1 Cl1 . . 89.77(3) yes
N1 Pd1 Pd1 . 2_565 88.63(8) yes
S1 Pd1 Pd1 . 2_565 89.53(2) yes
S2 Pd1 Pd1 . 2_565 93.65(2) yes
Cl1 Pd1 Pd1 . 2_565 94.33(3) yes
N2 Pd2 S2 . . 86.26(9) yes
N2 Pd2 S1 . 2_565 177.68(8) yes
S2 Pd2 S1 . 2_565 93.71(3) yes
N2 Pd2 Cl2 . . 90.47(9) yes
S2 Pd2 Cl2 . . 175.31(4) yes
S1 Pd2 Cl2 2_565 . 89.41(3) yes
N2 Pd2 Pd2 . 2_565 91.21(8) yes
S2 Pd2 Pd2 . 2_565 91.82(2) yes
S1 Pd2 Pd2 2_565 2_565 91.11(2) yes
Cl2 Pd2 Pd2 . 2_565 91.61(3) yes
C1 S1 Pd1 . . 98.37(10) yes
C1 S1 Pd2 . 2_565 104.61(10) yes
Pd1 S1 Pd2 . 2_565 115.59(4) yes
C4 S2 Pd2 . . 97.87(12) yes
C4 S2 Pd1 . . 107.08(12) yes
Pd2 S2 Pd1 . . 114.18(4) yes
C2 N1 Pd1 . . 110.9(2) yes
C5 N2 Pd2 . . 114.1(2) yes
C2 C1 S1 . . 103.8(2) ?
C3 C2 C1 . . 119.9(3) ?
C3 C2 N1 . . 104.8(3) ?
C1 C2 N1 . . 108.6(2) ?
O1 C3 O2 . . 124.7(3) ?
O1 C3 C2 . . 127.3(3) ?
O2 C3 C2 . . 108.1(3) ?
C5 C4 S2 . . 108.8(2) ?
C4 C5 N2 . . 108.5(3) ?
C4 C5 C6 . . 106.1(3) ?
N2 C5 C6 . . 120.9(3) ?
O4 C6 O3 . . 137.7(3) ?
O4 C6 C5 . . 118.4(3) ?
O3 C6 C5 . . 103.9(3) ?
C7 O5 C7 2 . 85.2(2) ?
O5 C7 C8 . . 164.6(2) ?
O6 S3 C9 . . 114.9(3) ?
O6 S3 C10 . . 110.7(2) ?
C9 S3 C10 . . 104.2(2) ?
O7 S4 C11 . . 110.1(3) ?
O7 S4 C12 . . 107.7(2) ?
C11 S4 C12 . . 102.3(2) ?
O8 S5 C14 . . 111.9(3) ?
O8 S5 C13 . . 110.0(3) ?
C14 S5 C13 . . 104.4(2) ?

loop_
_geom_bond_atom_site_label_1
_geom_bond_atom_site_label_2
_geom_bond_site_symmetry_2
_geom_bond_distance
_geom_bond_publ_flag
Pd1 N1 . 2.108(3) yes
Pd1 S1 . 2.2686(9) yes
Pd1 S2 . 2.2847(9) yes
Pd1 Cl1 . 2.3411(10) yes
Pd1 Pd1 2_565 3.2031(5) yes
Pd2 N2 . 2.067(3) yes
Pd2 S2 . 2.2671(9) yes
Pd2 S1 2_565 2.3000(9) yes
Pd2 Cl2 . 2.3359(10) yes
Pd2 Pd2 2_565 3.2389(7) yes
S1 C1 . 1.867(3) ?
S1 Pd2 2_565 2.3000(9) ?
S2 C4 . 1.835(4) ?
O1 C3 . 1.158(4) ?
O2 C3 . 1.279(4) ?
O3 C6 . 1.318(4) ?
O4 C6 . 1.193(4) ?
N1 C2 . 1.534(4) ?
N2 C5 . 1.531(4) ?
C1 C2 . 1.503(5) ?
C2 C3 . 1.502(4) ?
C4 C5 . 1.488(5) ?
C5 C6 . 1.569(4) ?
O5 C7 2 1.509(3) ?
O5 C7 . 1.509(3) ?
C7 C8 . 1.531(4) ?
S3 O6 . 1.309(3) ?
S3 C9 . 1.526(3) ?
S3 C10 . 1.542(3) ?
S4 O7 . 1.346(3) ?
S4 C11 . 1.549(3) ?
S4 C12 . 1.555(3) ?
S5 O8 . 1.329(3) ?
S5 C14 . 1.524(3) ?
S5 C13 . 1.543(3) ?
